data_7223486
loop_
_publ_author_name
'Mao, Shi-Wei'
'Shuai, Lin'
'He, Hai-Bing'
'Pan, Na'
'Gao, Li-Xin'
'Yu, Li-Fang'
'Li, Jia'
'Li, Jing-Ya'
'Yang, Fan'

_publ_section_title
;
 Synthesis and biological evaluation of novel 2,3-pyrazole
 ring-substituted-4,4-dimethyl lithocholic acid derivatives as selective
 protein tyrosine phosphatase 1B (PTP1B) inhibitors with cellular efficacy
;
_journal_issue 129
_journal_name_full 'RSC Adv.'
_journal_page_first 106551
_journal_paper_doi 10.1039/C5RA20238H
_journal_volume 5
_journal_year 2015
_chemical_absolute_configuration ad
_chemical_compound_source 'lithocholic acid'
_chemical_formula_sum 'C33 H45 Cl N2 O3'
_chemical_formula_weight 553.16
_chemical_name_systematic MSW-167
_space_group_crystal_system monoclinic
_space_group_IT_number 4
_space_group_name_Hall 'P 2yb'
_space_group_name_H-M_alt 'P 1 21 1'
_symmetry_space_group_name_Hall 'P 2yb'
_symmetry_space_group_name_H-M 'P 1 21 1'
_atom_sites_solution_hydrogens mixed
_audit_creation_method SHELXL-2013
_audit_update_record
;
2015-05-19 deposited with the CCDC.
2015-12-04 downloaded from the CCDC.
;
_cell_angle_alpha 90
_cell_angle_beta 100.744(6)
_cell_angle_gamma 90
_cell_formula_units_Z 2
_cell_length_a 12.474(3)
_cell_length_b 6.1241(17)
_cell_length_c 19.930(6)
_cell_measurement_reflns_used 1306
_cell_measurement_temperature 293(2)
_cell_measurement_theta_max 49.835
_cell_measurement_theta_min 5.790
_cell_volume 1495.8(7)
_computing_cell_refinement 'Bruker SMART'
_computing_data_collection 'Bruker SMART'
_computing_data_reduction 'Bruker SHELXTL'
_computing_molecular_graphics 'Bruker SHELXTL'
_computing_publication_material 'Bruker SHELXTL'
_computing_structure_refinement 'SHELXL-2013 (Sheldrick, 2013)'
_computing_structure_solution 'Bruker SHELXTL'
_diffrn_ambient_temperature 293(2)
_diffrn_measured_fraction_theta_full 0.999
_diffrn_measured_fraction_theta_max 0.999
_diffrn_measurement_device_type 'CCD area detector'
_diffrn_measurement_method 'phi and omega scans'
_diffrn_radiation_type MoK\a
_diffrn_radiation_wavelength 0.71073
_diffrn_reflns_av_R_equivalents 0.0381
_diffrn_reflns_av_unetI/netI 0.0784
_diffrn_reflns_laue_measured_fraction_full 0.999
_diffrn_reflns_laue_measured_fraction_max 0.999
_diffrn_reflns_limit_h_max 9
_diffrn_reflns_limit_h_min -15
_diffrn_reflns_limit_k_max 7
_diffrn_reflns_limit_k_min -7
_diffrn_reflns_limit_l_max 24
_diffrn_reflns_limit_l_min -23
_diffrn_reflns_number 8648
_diffrn_reflns_point_group_measured_fraction_full 0.970
_diffrn_reflns_point_group_measured_fraction_max 0.969
_diffrn_reflns_theta_full 25.242
_diffrn_reflns_theta_max 25.486
_diffrn_reflns_theta_min 1.788
_exptl_absorpt_coefficient_mu 0.163
_exptl_absorpt_correction_T_max 0.7457
_exptl_absorpt_correction_T_min 0.5966
_exptl_absorpt_correction_type multi-scan
_exptl_absorpt_process_details sadabs
_exptl_crystal_colour colorless
_exptl_crystal_density_diffrn 1.228
_exptl_crystal_description prismatic
_exptl_crystal_F_000 596
_exptl_crystal_recrystallization_method 'Re-crystallisation from solvent: CHCl3:CH3OH=3:1 / petroleum ether'
_exptl_crystal_size_max 0.176
_exptl_crystal_size_mid 0.101
_exptl_crystal_size_min 0.065
_refine_diff_density_max 0.287
_refine_diff_density_min -0.140
_refine_diff_density_rms 0.035
_refine_ls_abs_structure_details
; 
 Flack x determined using 943 quotients [(I+)-(I-)]/[(I+)+(I-)] 
 (Parsons and Flack (2004), Acta Cryst. A60, s61). 
;
_refine_ls_abs_structure_Flack 0.15(8)
_refine_ls_extinction_method none
_refine_ls_goodness_of_fit_ref 0.915
_refine_ls_hydrogen_treatment constr
_refine_ls_matrix_type full
_refine_ls_number_parameters 393
_refine_ls_number_reflns 5385
_refine_ls_number_restraints 61
_refine_ls_restrained_S_all 0.921
_refine_ls_R_factor_all 0.1150
_refine_ls_R_factor_gt 0.0591
_refine_ls_shift/su_max 0.038
_refine_ls_shift/su_mean 0.003
_refine_ls_structure_factor_coef Fsqd
_refine_ls_weighting_details 'w=1/[\s^2^(Fo^2^)+(0.0774P)^2^+0.0747P] where P=(Fo^2^+2Fc^2^)/3'
_refine_ls_weighting_scheme calc
_refine_ls_wR_factor_gt 0.1311
_refine_ls_wR_factor_ref 0.1582
_reflns_Friedel_coverage 0.763
_reflns_friedel_fraction_full 0.935
_reflns_friedel_fraction_max 0.932
_reflns_number_gt 2990
_reflns_number_total 5385
_reflns_threshold_expression 'I > 2\s(I)'
_cod_data_source_file c5ra20238h2.cif
_cod_data_source_block cd214518
_cod_database_code 7223486
_audit_block_doi 10.5517/cc1j1m4b
_shelx_space_group_comment
; 
The symmetry employed for this shelxl refinement is uniquely defined 
by the following loop, which should always be used as a source of 
symmetry information in preference to the above space-group names. 
They are only intended as comments. 
;
_shelxl_version_number 2013-4

loop_
_space_group_symop_operation_xyz
'x, y, z'
'-x, y+1/2, -z'

loop_
_atom_site_label
_atom_site_type_symbol
_atom_site_fract_x
_atom_site_fract_y
_atom_site_fract_z
_atom_site_U_iso_or_equiv
_atom_site_adp_type
_atom_site_occupancy
_atom_site_site_symmetry_order
_atom_site_calc_flag
_atom_site_refinement_flags_posn
_atom_site_refinement_flags_adp
_atom_site_refinement_flags_occupancy
_atom_site_disorder_assembly
_atom_site_disorder_group
Cl1 Cl 0.96243(14) 0.9248(4) 0.56815(9) 0.1082(8) Uani 1 1 d . . . . .
N1 N 0.7028(3) 0.8884(9) 0.3380(2) 0.0625(13) Uani 1 1 d . . . . .
N2 N 0.6138(4) 0.7577(9) 0.3374(3) 0.0734(14) Uani 1 1 d . . . . .
O3 O 0.5103(6) 0.2905(16) 0.5597(4) 0.209(4) Uani 1 1 d D . . . .
H3C H 0.4900 0.2884 0.5969 0.251 Uiso 1 1 d DR U . . .
H3D H 0.5257 0.3695 0.5294 0.251 Uiso 1 1 d DR U . . .
C1 C 0.6853(4) 0.6778(9) 0.1668(3) 0.0594(15) Uani 1 1 d . . . . .
H1A H 0.6165 0.6263 0.1408 0.071 Uiso 1 1 calc R U . . .
H1B H 0.7389 0.5624 0.1677 0.071 Uiso 1 1 calc R U . . .
C2 C 0.6724(4) 0.7297(9) 0.2375(3) 0.0561(15) Uani 1 1 d . . . . .
C3 C 0.7388(4) 0.8735(9) 0.2777(3) 0.0517(13) Uani 1 1 d . . . . .
C4 C 0.8362(4) 0.9858(9) 0.2573(3) 0.0538(14) Uani 1 1 d . . . . .
C5 C 0.8237(3) 0.9803(8) 0.1787(3) 0.0479(13) Uani 1 1 d . . . . .
C6 C 0.9018(4) 1.0657(10) 0.1506(3) 0.0626(16) Uani 1 1 d . . . . .
H6 H 0.9611 1.1229 0.1807 0.075 Uiso 1 1 calc R U . . .
C7 C 0.9071(4) 1.0820(10) 0.0770(3) 0.0634(16) Uani 1 1 d . . . . .
H7A H 0.9682 0.9956 0.0682 0.076 Uiso 1 1 calc R U . . .
H7B H 0.9207 1.2328 0.0663 0.076 Uiso 1 1 calc R U . . .
C8 C 0.8033(3) 1.0045(8) 0.0295(3) 0.0473(13) Uani 1 1 d . . . . .
H8 H 0.7511 1.1257 0.0222 0.057 Uiso 1 1 calc R U . . .
C9 C 0.7525(4) 0.8158(8) 0.0634(3) 0.0487(13) Uani 1 1 d . . . . .
H9 H 0.8097 0.7048 0.0742 0.058 Uiso 1 1 calc R U . . .
C10 C 0.7227(3) 0.8824(9) 0.1320(3) 0.0455(12) Uani 1 1 d . . . . .
C11 C 0.6592(4) 0.7076(9) 0.0139(3) 0.0559(15) Uani 1 1 d . . . . .
H11A H 0.5970 0.8054 0.0067 0.067 Uiso 1 1 calc R U . . .
H11B H 0.6379 0.5756 0.0349 0.067 Uiso 1 1 calc R U . . .
C12 C 0.6871(4) 0.6488(9) -0.0556(3) 0.0548(14) Uani 1 1 d . . . . .
H12A H 0.7426 0.5360 -0.0493 0.066 Uiso 1 1 calc R U . . .
H12B H 0.6226 0.5906 -0.0849 0.066 Uiso 1 1 calc R U . . .
C13 C 0.7283(3) 0.8462(8) -0.0903(3) 0.0488(14) Uani 1 1 d . . . . .
C14 C 0.8273(3) 0.9338(9) -0.0387(3) 0.0483(13) Uani 1 1 d . . . . .
H14 H 0.8784 0.8112 -0.0291 0.058 Uiso 1 1 calc R U . . .
C15 C 0.8804(4) 1.0964(10) -0.0804(3) 0.0625(16) Uani 1 1 d . . . . .
H15A H 0.9578 1.1105 -0.0621 0.075 Uiso 1 1 calc R U . . .
H15B H 0.8465 1.2390 -0.0807 0.075 Uiso 1 1 calc R U . . .
C16 C 0.8609(4) 0.9966(10) -0.1526(3) 0.0624(16) Uani 1 1 d . . . . .
H16A H 0.9295 0.9499 -0.1642 0.075 Uiso 1 1 calc R U . . .
H16B H 0.8278 1.1037 -0.1860 0.075 Uiso 1 1 calc R U . . .
C17 C 0.7838(4) 0.7988(9) -0.1524(3) 0.0532(14) Uani 1 1 d . . . . .
H17 H 0.8295 0.6689 -0.1414 0.064 Uiso 1 1 calc R U . . .
C18 C 0.6313(4) 1.0531(10) 0.1234(3) 0.0616(16) Uani 1 1 d . . . . .
H18A H 0.6530 1.1795 0.1008 0.092 Uiso 1 1 calc R U . . .
H18B H 0.6175 1.0942 0.1675 0.092 Uiso 1 1 calc R U . . .
H18C H 0.5661 0.9926 0.0966 0.092 Uiso 1 1 calc R U . . .
C19 C 0.6379(4) 1.0151(9) -0.1081(3) 0.0626(16) Uani 1 1 d . . . . .
H19A H 0.6152 1.0633 -0.0671 0.094 Uiso 1 1 calc R U . . .
H19B H 0.5770 0.9510 -0.1382 0.094 Uiso 1 1 calc R U . . .
H19C H 0.6646 1.1376 -0.1302 0.094 Uiso 1 1 calc R U . . .
C20 C 0.7118(4) 0.7614(10) -0.2230(3) 0.0568(14) Uani 1 1 d . . . . .
H20 H 0.6692 0.8943 -0.2359 0.068 Uiso 1 1 calc R U . . .
C21 C 0.6320(5) 0.5695(12) -0.2241(3) 0.088(2) Uani 1 1 d . . . . .
H21A H 0.6721 0.4385 -0.2099 0.132 Uiso 1 1 calc R U . . .
H21B H 0.5913 0.5506 -0.2696 0.132 Uiso 1 1 calc R U . . .
H21C H 0.5827 0.5995 -0.1936 0.132 Uiso 1 1 calc R U . . .
C22 C 0.7850(5) 0.7218(12) -0.2761(3) 0.0769(19) Uani 1 1 d D . . . .
H22A H 0.8367 0.8392 -0.2729 0.092 Uiso 0.6 1 d R U P A 1
H22B H 0.8239 0.5876 -0.2647 0.092 Uiso 0.6 1 d R U P A 1
H22C H 0.8248 0.8542 -0.2796 0.092 Uiso 0.4 1 d R U P B 2
H22D H 0.8328 0.6115 -0.2575 0.092 Uiso 0.4 1 d R U P B 2
C25 C 0.5959(4) 0.6640(10) 0.2768(3) 0.0670(17) Uani 1 1 d . . . . .
H25 H 0.5395 0.5662 0.2619 0.080 Uiso 1 1 calc R U . . .
C26 C 0.9393(4) 0.8592(13) 0.2904(3) 0.092(2) Uani 1 1 d . . . . .
H26A H 0.9308 0.7078 0.2782 0.138 Uiso 1 1 calc R U . . .
H26B H 0.9498 0.8735 0.3392 0.138 Uiso 1 1 calc R U . . .
H26C H 1.0015 0.9176 0.2746 0.138 Uiso 1 1 calc R U . . .
C27 C 0.8458(5) 1.2227(10) 0.2822(3) 0.0777(19) Uani 1 1 d . . . . .
H27A H 0.8622 1.2251 0.3312 0.117 Uiso 1 1 calc R U . . .
H27B H 0.7781 1.2972 0.2664 0.117 Uiso 1 1 calc R U . . .
H27C H 0.9032 1.2943 0.2646 0.117 Uiso 1 1 calc R U . . .
C28 C 0.7430(4) 1.0070(11) 0.3989(3) 0.0602(15) Uani 1 1 d . . . . .
C29 C 0.8239(4) 0.9207(11) 0.4475(3) 0.0634(15) Uani 1 1 d . . . . .
H29 H 0.8548 0.7868 0.4401 0.076 Uiso 1 1 calc R U . . .
C30 C 0.8593(4) 1.0317(12) 0.5070(3) 0.0685(17) Uani 1 1 d . . . . .
C31 C 0.8132(6) 1.2265(14) 0.5194(4) 0.086(2) Uani 1 1 d . . . . .
H31 H 0.8381 1.3012 0.5600 0.103 Uiso 1 1 calc R U . . .
C32 C 0.7306(6) 1.3104(12) 0.4719(4) 0.089(2) Uani 1 1 d . . . . .
H32 H 0.6987 1.4423 0.4804 0.107 Uiso 1 1 calc R U . . .
C33 C 0.6939(5) 1.2016(11) 0.4113(4) 0.0777(18) Uani 1 1 d . . . . .
H33 H 0.6369 1.2583 0.3793 0.093 Uiso 1 1 calc R U . . .
O1 O 0.7121(15) 1.110(3) -0.3393(7) 0.142(5) Uani 0.5 1 d . U P C 1
H1 H 0.6739 1.2109 -0.3575 0.213 Uiso 0.5 1 calc R U P C 1
O2 O 0.5954(11) 0.947(3) -0.4246(7) 0.169(4) Uani 0.6 1 d . U P C 1
C23 C 0.726(2) 0.692(5) -0.3490(9) 0.149(5) Uani 0.7 1 d D U P C 1
H23A H 0.6710 0.5784 -0.3532 0.179 Uiso 0.7 1 d R U P C 1
H23B H 0.7764 0.6555 -0.3787 0.179 Uiso 0.7 1 d R U P C 1
C24 C 0.668(3) 0.895(5) -0.3710(16) 0.151(5) Uani 0.6 1 d D U P C 1
O1' O 0.6738(11) 1.014(2) -0.3697(8) 0.099(5) Uani 0.5 1 d . U P C 2
H1' H 0.6295 1.0999 -0.3909 0.149 Uiso 0.5 1 calc R U P C 2
O2' O 0.590(2) 0.740(5) -0.4386(14) 0.184(11) Uani 0.3 1 d . U P C 2
C23' C 0.7299(15) 0.696(5) -0.3480(10) 0.041(5) Uani 0.3 1 d D U P C 2
H23C H 0.6982 0.5514 -0.3471 0.049 Uiso 0.3 1 d R U P C 2
H23D H 0.7893 0.6840 -0.3730 0.049 Uiso 0.3 1 d R U P C 2
C24' C 0.644(3) 0.810(7) -0.3883(19) 0.152(5) Uani 0.4 1 d D U P C 2

loop_
_atom_site_aniso_label
_atom_site_aniso_U_11
_atom_site_aniso_U_22
_atom_site_aniso_U_33
_atom_site_aniso_U_23
_atom_site_aniso_U_13
_atom_site_aniso_U_12
Cl1 0.0952(12) 0.149(2) 0.0709(12) -0.0035(12) -0.0095(9) -0.0018(13)
N1 0.053(3) 0.075(3) 0.058(3) 0.002(3) 0.007(2) -0.010(3)
N2 0.058(3) 0.094(4) 0.071(4) 0.004(3) 0.018(3) -0.022(3)
O3 0.203(7) 0.260(11) 0.205(8) 0.073(8) 0.141(6) 0.085(8)
C1 0.056(3) 0.057(4) 0.062(4) 0.000(3) 0.005(3) -0.018(3)
C2 0.050(3) 0.062(4) 0.054(4) 0.007(3) 0.001(3) -0.009(3)
C3 0.041(3) 0.058(3) 0.054(4) 0.006(3) 0.004(2) 0.000(3)
C4 0.044(3) 0.055(3) 0.058(4) 0.003(3) -0.001(2) -0.007(3)
C5 0.035(2) 0.044(3) 0.065(4) 0.004(3) 0.009(2) 0.000(2)
C6 0.042(3) 0.079(4) 0.065(4) -0.013(3) 0.004(3) -0.013(3)
C7 0.048(3) 0.068(4) 0.076(5) -0.010(3) 0.016(3) -0.014(3)
C8 0.034(2) 0.044(3) 0.064(4) -0.001(3) 0.010(2) 0.003(2)
C9 0.037(3) 0.047(3) 0.062(4) 0.007(3) 0.008(2) 0.000(2)
C10 0.037(2) 0.043(3) 0.056(3) 0.001(3) 0.007(2) -0.008(2)
C11 0.049(3) 0.061(4) 0.057(4) 0.006(3) 0.010(3) -0.015(3)
C12 0.046(3) 0.059(4) 0.058(4) 0.001(3) 0.007(3) -0.010(3)
C13 0.034(2) 0.049(3) 0.064(4) 0.008(3) 0.012(2) 0.006(2)
C14 0.038(3) 0.046(3) 0.062(4) 0.000(3) 0.012(2) 0.000(2)
C15 0.056(3) 0.059(4) 0.079(5) -0.003(3) 0.032(3) -0.009(3)
C16 0.048(3) 0.072(4) 0.073(4) 0.003(3) 0.024(3) -0.003(3)
C17 0.042(3) 0.056(4) 0.064(4) 0.008(3) 0.017(3) 0.010(2)
C18 0.042(3) 0.070(4) 0.071(4) 0.002(3) 0.008(3) 0.011(3)
C19 0.047(3) 0.070(4) 0.073(4) 0.010(3) 0.017(3) 0.016(3)
C20 0.051(3) 0.062(4) 0.059(4) 0.009(3) 0.015(3) 0.006(3)
C21 0.083(4) 0.109(5) 0.067(5) 0.002(4) 0.006(3) -0.034(4)
C22 0.069(4) 0.092(5) 0.075(5) -0.002(4) 0.027(3) 0.013(4)
C25 0.061(4) 0.082(5) 0.057(4) -0.001(4) 0.008(3) -0.019(3)
C26 0.049(3) 0.120(6) 0.100(5) 0.043(5) -0.001(3) -0.010(4)
C27 0.106(5) 0.066(4) 0.063(4) -0.015(3) 0.018(3) -0.035(4)
C28 0.050(3) 0.079(4) 0.052(4) 0.002(3) 0.011(3) -0.005(3)
C29 0.060(3) 0.070(4) 0.062(4) -0.003(4) 0.015(3) -0.011(3)
C30 0.063(4) 0.088(5) 0.056(4) -0.004(4) 0.015(3) -0.007(4)
C31 0.099(5) 0.100(6) 0.064(5) -0.018(4) 0.027(4) -0.017(5)
C32 0.104(5) 0.079(5) 0.094(6) -0.010(4) 0.041(5) 0.005(4)
C33 0.075(4) 0.075(5) 0.082(5) 0.002(4) 0.013(4) 0.008(4)
O1 0.196(11) 0.142(11) 0.084(8) 0.015(8) 0.012(8) -0.014(9)
O2 0.191(9) 0.192(11) 0.112(8) 0.025(8) -0.006(7) -0.008(9)
C23 0.179(10) 0.180(11) 0.087(8) 0.024(8) 0.021(7) -0.018(9)
C24 0.184(9) 0.179(11) 0.087(7) 0.026(8) 0.017(6) -0.019(9)
O1' 0.094(8) 0.120(12) 0.081(10) 0.013(9) 0.009(6) 0.000(9)
O2' 0.21(2) 0.133(17) 0.177(19) -0.032(16) -0.045(16) 0.026(16)
C23' 0.029(7) 0.058(10) 0.047(10) -0.013(8) 0.032(8) -0.005(7)
C24' 0.184(10) 0.180(11) 0.089(8) 0.027(8) 0.016(7) -0.019(9)

loop_
_atom_type_symbol
_atom_type_description
_atom_type_scat_dispersion_real
_atom_type_scat_dispersion_imag
_atom_type_scat_source
C C 0.0033 0.0016 'International Tables Vol C Tables 4.2.6.8 and 6.1.1.4'
H H 0.0000 0.0000 'International Tables Vol C Tables 4.2.6.8 and 6.1.1.4'
N N 0.0061 0.0033 'International Tables Vol C Tables 4.2.6.8 and 6.1.1.4'
O O 0.0106 0.0060 'International Tables Vol C Tables 4.2.6.8 and 6.1.1.4'
Cl Cl 0.1484 0.1585 'International Tables Vol C Tables 4.2.6.8 and 6.1.1.4'

loop_
_geom_angle_atom_site_label_1
_geom_angle_atom_site_label_2
_geom_angle_atom_site_label_3
_geom_angle
C3 N1 N2 110.7(5)
C3 N1 C28 131.7(5)
N2 N1 C28 117.5(5)
C25 N2 N1 105.1(5)
H3C O3 H3D 144.9
C2 C1 C10 110.4(5)
C2 C1 H1A 109.6
C10 C1 H1A 109.6
C2 C1 H1B 109.6
C10 C1 H1B 109.6
H1A C1 H1B 108.1
C3 C2 C25 105.1(5)
C3 C2 C1 122.4(5)
C25 C2 C1 132.5(5)
N1 C3 C2 107.3(5)
N1 C3 C4 128.2(5)
C2 C3 C4 124.4(5)
C3 C4 C27 111.1(5)
C3 C4 C5 109.1(4)
C27 C4 C5 109.6(5)
C3 C4 C26 107.7(4)
C27 C4 C26 109.2(5)
C5 C4 C26 110.0(5)
C6 C5 C10 118.8(5)
C6 C5 C4 118.6(5)
C10 C5 C4 122.6(4)
C5 C6 C7 128.2(5)
C5 C6 H6 115.9
C7 C6 H6 115.9
C6 C7 C8 113.7(4)
C6 C7 H7A 108.8
C8 C7 H7A 108.8
C6 C7 H7B 108.8
C8 C7 H7B 108.8
H7A C7 H7B 107.7
C14 C8 C7 111.0(4)
C14 C8 C9 110.4(4)
C7 C8 C9 109.5(4)
C14 C8 H8 108.7
C7 C8 H8 108.7
C9 C8 H8 108.7
C11 C9 C8 111.7(4)
C11 C9 C10 114.0(4)
C8 C9 C10 112.3(4)
C11 C9 H9 106.0
C8 C9 H9 106.0
C10 C9 H9 106.0
C18 C10 C9 112.3(4)
C18 C10 C5 108.0(4)
C9 C10 C5 109.6(4)
C18 C10 C1 108.8(4)
C9 C10 C1 109.1(4)
C5 C10 C1 108.9(4)
C9 C11 C12 114.3(4)
C9 C11 H11A 108.7
C12 C11 H11A 108.7
C9 C11 H11B 108.7
C12 C11 H11B 108.7
H11A C11 H11B 107.6
C13 C12 C11 112.1(4)
C13 C12 H12A 109.2
C11 C12 H12A 109.2
C13 C12 H12B 109.2
C11 C12 H12B 109.2
H12A C12 H12B 107.9
C19 C13 C12 110.2(4)
C19 C13 C14 112.6(4)
C12 C13 C14 105.5(4)
C19 C13 C17 111.2(4)
C12 C13 C17 116.8(4)
C14 C13 C17 100.1(4)
C8 C14 C15 118.8(4)
C8 C14 C13 115.4(4)
C15 C14 C13 103.8(4)
C8 C14 H14 105.9
C15 C14 H14 105.9
C13 C14 H14 105.9
C14 C15 C16 103.9(5)
C14 C15 H15A 111.0
C16 C15 H15A 111.0
C14 C15 H15B 111.0
C16 C15 H15B 111.0
H15A C15 H15B 109.0
C15 C16 C17 107.4(4)
C15 C16 H16A 110.2
C17 C16 H16A 110.2
C15 C16 H16B 110.2
C17 C16 H16B 110.2
H16A C16 H16B 108.5
C20 C17 C16 111.8(4)
C20 C17 C13 119.1(4)
C16 C17 C13 103.0(4)
C20 C17 H17 107.5
C16 C17 H17 107.5
C13 C17 H17 107.5
C10 C18 H18A 109.5
C10 C18 H18B 109.5
H18A C18 H18B 109.5
C10 C18 H18C 109.5
H18A C18 H18C 109.5
H18B C18 H18C 109.5
C13 C19 H19A 109.5
C13 C19 H19B 109.5
H19A C19 H19B 109.5
C13 C19 H19C 109.5
H19A C19 H19C 109.5
H19B C19 H19C 109.5
C17 C20 C22 109.4(4)
C17 C20 C21 113.2(5)
C22 C20 C21 109.5(5)
C17 C20 H20 108.2
C22 C20 H20 108.2
C21 C20 H20 108.2
C20 C21 H21A 109.5
C20 C21 H21B 109.5
H21A C21 H21B 109.5
C20 C21 H21C 109.5
H21A C21 H21C 109.5
H21B C21 H21C 109.5
C23' C22 C20 117.1(9)
C23 C22 C20 115.7(10)
C23 C22 H22A 110.8
C20 C22 H22A 108.2
C23 C22 H22B 105.1
C20 C22 H22B 108.0
H22A C22 H22B 108.7
C23' C22 H22C 100.1
C20 C22 H22C 107.3
C23' C22 H22D 117.1
C20 C22 H22D 104.9
H22C C22 H22D 109.8
N2 C25 C2 111.8(5)
N2 C25 H25 124.1
C2 C25 H25 124.1
C4 C26 H26A 109.5
C4 C26 H26B 109.5
H26A C26 H26B 109.5
C4 C26 H26C 109.5
H26A C26 H26C 109.5
H26B C26 H26C 109.5
C4 C27 H27A 109.5
C4 C27 H27B 109.5
H27A C27 H27B 109.5
C4 C27 H27C 109.5
H27A C27 H27C 109.5
H27B C27 H27C 109.5
C29 C28 C33 119.9(6)
C29 C28 N1 120.2(6)
C33 C28 N1 119.7(5)
C30 C29 C28 119.9(6)
C30 C29 H29 120.0
C28 C29 H29 120.0
C29 C30 C31 120.8(6)
C29 C30 Cl1 120.1(5)
C31 C30 Cl1 119.1(6)
C32 C31 C30 119.5(7)
C32 C31 H31 120.2
C30 C31 H31 120.2
C31 C32 C33 120.6(7)
C31 C32 H32 119.7
C33 C32 H32 119.7
C32 C33 C28 119.1(6)
C32 C33 H33 120.4
C28 C33 H33 120.4
C24 O1 H1 109.4
C24 C23 C22 108(2)
C24 C23 H23A 106.9
C22 C23 H23A 112.2
C24 C23 H23B 110.7
C22 C23 H23B 110.9
H23A C23 H23B 107.9
O2 C24 C23 133(3)
O2 C24 O1 106(2)
C23 C24 O1 120(2)
C24' O1' H1' 109.5
C24' C23' C22 132(2)
C24' C23' H23C 101.3
C22 C23' H23C 101.4
C24' C23' H23D 108.5
C22 C23' H23D 104.2
H23C C23' H23D 107.2
O2' C24' O1' 131(3)
O2' C24' C23' 124(4)
O1' C24' C23' 100(3)

loop_
_geom_bond_atom_site_label_1
_geom_bond_atom_site_label_2
_geom_bond_distance
Cl1 C30 1.727(6)
N1 C3 1.362(6)
N1 N2 1.367(6)
N1 C28 1.423(7)
N2 C25 1.319(7)
O3 H3C 0.8287
O3 H3D 0.8233
C1 C2 1.482(8)
C1 C10 1.546(7)
C1 H1A 0.9700
C1 H1B 0.9700
C2 C3 1.363(7)
C2 C25 1.400(7)
C3 C4 1.517(7)
C4 C27 1.531(8)
C4 C5 1.544(8)
C4 C26 1.541(7)
C5 C6 1.320(7)
C5 C10 1.542(6)
C6 C7 1.485(8)
C6 H6 0.9300
C7 C8 1.530(7)
C7 H7A 0.9700
C7 H7B 0.9700
C8 C14 1.510(7)
C8 C9 1.533(7)
C8 H8 0.9800
C9 C11 1.529(7)
C9 C10 1.537(7)
C9 H9 0.9800
C10 C18 1.533(7)
C11 C12 1.532(7)
C11 H11A 0.9700
C11 H11B 0.9700
C12 C13 1.529(7)
C12 H12A 0.9700
C12 H12B 0.9700
C13 C19 1.523(7)
C13 C14 1.547(6)
C13 C17 1.554(7)
C14 C15 1.524(7)
C14 H14 0.9800
C15 C16 1.541(8)
C15 H15A 0.9700
C15 H15B 0.9700
C16 C17 1.547(7)
C16 H16A 0.9700
C16 H16B 0.9700
C17 C20 1.538(7)
C17 H17 0.9800
C18 H18A 0.9600
C18 H18B 0.9600
C18 H18C 0.9600
C19 H19A 0.9600
C19 H19B 0.9600
C19 H19C 0.9600
C20 C22 1.540(7)
C20 C21 1.538(8)
C20 H20 0.9800
C21 H21A 0.9600
C21 H21B 0.9600
C21 H21C 0.9600
C22 C23' 1.477(19)
C22 C23 1.513(17)
C22 H22A 0.9602
C22 H22B 0.9603
C22 H22C 0.9601
C22 H22D 0.9315
C25 H25 0.9300
C26 H26A 0.9600
C26 H26B 0.9600
C26 H26C 0.9600
C27 H27A 0.9600
C27 H27B 0.9600
C27 H27C 0.9600
C28 C29 1.368(7)
C28 C33 1.383(8)
C29 C30 1.367(8)
C29 H29 0.9300
C30 C31 1.366(9)
C31 C32 1.364(9)
C31 H31 0.9300
C32 C33 1.381(9)
C32 H32 0.9300
C33 H33 0.9300
O1 C24 1.52(3)
O1 H1 0.8200
O2 C24 1.31(3)
C23 C24 1.46(2)
C23 H23A 0.9700
C23 H23B 0.9700
O1' C24' 1.33(4)
O1' H1' 0.8200
O2' C24' 1.18(4)
C23' C24' 1.40(2)
C23' H23C 0.9700
C23' H23D 0.9700

loop_
_geom_torsion_atom_site_label_1
_geom_torsion_atom_site_label_2
_geom_torsion_atom_site_label_3
_geom_torsion_atom_site_label_4
_geom_torsion
C3 N1 N2 C25 -0.1(6)
C28 N1 N2 C25 -178.3(5)
C10 C1 C2 C3 -35.1(7)
C10 C1 C2 C25 141.7(6)
N2 N1 C3 C2 -0.4(6)
C28 N1 C3 C2 177.6(6)
N2 N1 C3 C4 -178.4(5)
C28 N1 C3 C4 -0.4(10)
C25 C2 C3 N1 0.6(6)
C1 C2 C3 N1 178.1(5)
C25 C2 C3 C4 178.7(5)
C1 C2 C3 C4 -3.7(8)
N1 C3 C4 C27 -40.9(7)
C2 C3 C4 C27 141.4(5)
N1 C3 C4 C5 -161.9(5)
C2 C3 C4 C5 20.4(7)
N1 C3 C4 C26 78.7(7)
C2 C3 C4 C26 -99.0(6)
C3 C4 C5 C6 -178.4(5)
C27 C4 C5 C6 59.6(7)
C26 C4 C5 C6 -60.5(7)
C3 C4 C5 C10 2.6(7)
C27 C4 C5 C10 -119.4(5)
C26 C4 C5 C10 120.5(5)
C10 C5 C6 C7 -0.1(9)
C4 C5 C6 C7 -179.1(5)
C5 C6 C7 C8 5.2(9)
C6 C7 C8 C14 -155.9(5)
C6 C7 C8 C9 -33.8(6)
C14 C8 C9 C11 -48.3(5)
C7 C8 C9 C11 -170.8(4)
C14 C8 C9 C10 -178.0(3)
C7 C8 C9 C10 59.6(5)
C11 C9 C10 C18 -62.4(6)
C8 C9 C10 C18 66.0(5)
C11 C9 C10 C5 177.6(4)
C8 C9 C10 C5 -54.0(5)
C11 C9 C10 C1 58.4(5)
C8 C9 C10 C1 -173.2(4)
C6 C5 C10 C18 -98.7(6)
C4 C5 C10 C18 80.3(6)
C6 C5 C10 C9 23.9(6)
C4 C5 C10 C9 -157.1(4)
C6 C5 C10 C1 143.3(5)
C4 C5 C10 C1 -37.8(6)
C2 C1 C10 C18 -65.8(6)
C2 C1 C10 C9 171.3(4)
C2 C1 C10 C5 51.7(5)
C8 C9 C11 C12 49.1(6)
C10 C9 C11 C12 177.8(4)
C9 C11 C12 C13 -55.0(6)
C11 C12 C13 C19 -65.4(6)
C11 C12 C13 C14 56.4(5)
C11 C12 C13 C17 166.5(4)
C7 C8 C14 C15 -57.2(6)
C9 C8 C14 C15 -178.8(4)
C7 C8 C14 C13 178.5(5)
C9 C8 C14 C13 56.9(5)
C19 C13 C14 C8 60.4(6)
C12 C13 C14 C8 -59.9(5)
C17 C13 C14 C8 178.5(4)
C19 C13 C14 C15 -71.5(5)
C12 C13 C14 C15 168.2(4)
C17 C13 C14 C15 46.6(5)
C8 C14 C15 C16 -163.7(4)
C13 C14 C15 C16 -33.9(5)
C14 C15 C16 C17 7.8(5)
C15 C16 C17 C20 149.9(4)
C15 C16 C17 C13 20.8(5)
C19 C13 C17 C20 -45.8(6)
C12 C13 C17 C20 81.8(6)
C14 C13 C17 C20 -165.0(5)
C19 C13 C17 C16 78.6(5)
C12 C13 C17 C16 -153.8(4)
C14 C13 C17 C16 -40.6(5)
C16 C17 C20 C22 59.1(6)
C13 C17 C20 C22 179.0(5)
C16 C17 C20 C21 -178.5(4)
C13 C17 C20 C21 -58.5(7)
C17 C20 C22 C23' -176.4(14)
C21 C20 C22 C23' 59.0(15)
C17 C20 C22 C23 -177.3(14)
C21 C20 C22 C23 58.1(14)
N1 N2 C25 C2 0.5(7)
C3 C2 C25 N2 -0.7(7)
C1 C2 C25 N2 -177.9(6)
C3 N1 C28 C29 -85.0(8)
N2 N1 C28 C29 92.9(6)
C3 N1 C28 C33 100.3(7)
N2 N1 C28 C33 -81.9(7)
C33 C28 C29 C30 -2.8(9)
N1 C28 C29 C30 -177.5(5)
C28 C29 C30 C31 1.4(9)
C28 C29 C30 Cl1 -179.3(4)
C29 C30 C31 C32 0.3(10)
Cl1 C30 C31 C32 -179.0(5)
C30 C31 C32 C33 -0.6(11)
C31 C32 C33 C28 -0.8(11)
C29 C28 C33 C32 2.5(9)
N1 C28 C33 C32 177.3(6)
C23' C22 C23 C24 -89(70)
C20 C22 C23 C24 64(3)
C22 C23 C24 O2 -169(3)
C22 C23 C24 O1 28(4)
C23 C22 C23' C24' 72(68)
C20 C22 C23' C24' 44(4)
C22 C23' C24' O2' -159(4)
C22 C23' C24' O1' 43(4)
